data_8106849
loop_
_publ_author_name
'Zhou, Rong'
'Jie Liu, An'
'Zhang, Fan'

_publ_section_title
;
 Crystal structure of
 trans-tetraaquabis(4-(pyridin-4-ylsulfonyl)pyridine-\kN)cobalt(II)
 diperchlorate dihydrate, C20H28Cl2CoN4O18S2
;
_journal_issue 1
_journal_name_full 'Zeitschrift f\"ur Kristallographie - New Crystal Structures'
_journal_page_first 277
_journal_page_last 279
_journal_paper_doi 10.1515/ncrs-2015-0119
_journal_volume 231
_journal_year 2016
_chemical_formula_sum 'C20 H28 Cl2 Co N4 O18 S2'
_chemical_formula_weight 806.41
_space_group_crystal_system monoclinic
_space_group_IT_number 14
_space_group_name_Hall '-P 2ybc'
_space_group_name_H-M_alt 'P 1 21/c 1'
_atom_sites_solution_hydrogens mixed
_cell_angle_alpha 90
_cell_angle_beta 106.4770(10)
_cell_angle_gamma 90
_cell_formula_units_Z 2
_cell_length_a 8.0756(2)
_cell_length_b 17.4328(4)
_cell_length_c 11.5696(2)
_cell_measurement_temperature 296(2)
_cell_volume 1561.88(6)
_computing_structure_refinement 'SHELXL-2014 (Sheldrick, 2014)'
_diffrn_ambient_temperature 296(2)
_diffrn_measured_fraction_theta_full 0.988
_diffrn_measured_fraction_theta_max 0.977
_diffrn_measurement_device_type 'Bruker APEXII'
_diffrn_radiation_type MoK\a
_diffrn_radiation_wavelength 0.71073
_diffrn_reflns_av_R_equivalents 0.0250
_diffrn_reflns_av_unetI/netI 0.0231
_diffrn_reflns_Laue_measured_fraction_full 0.988
_diffrn_reflns_Laue_measured_fraction_max 0.977
_diffrn_reflns_limit_h_max 10
_diffrn_reflns_limit_h_min -9
_diffrn_reflns_limit_k_max 22
_diffrn_reflns_limit_k_min -22
_diffrn_reflns_limit_l_max 13
_diffrn_reflns_limit_l_min -15
_diffrn_reflns_number 12832
_diffrn_reflns_point_group_measured_fraction_full 0.988
_diffrn_reflns_point_group_measured_fraction_max 0.977
_diffrn_reflns_theta_full 25.242
_diffrn_reflns_theta_max 27.896
_diffrn_reflns_theta_min 2.337
_exptl_absorpt_coefficient_mu 0.940
_exptl_absorpt_correction_T_max 0.7456
_exptl_absorpt_correction_T_min 0.6435
_exptl_absorpt_correction_type multi-scan
_exptl_absorpt_process_details SADABS
_exptl_crystal_colour Pink
_exptl_crystal_density_diffrn 1.715
_exptl_crystal_description Block
_exptl_crystal_F_000 826
_exptl_crystal_size_max 0.52
_exptl_crystal_size_mid 0.30
_exptl_crystal_size_min 0.30
_refine_diff_density_max 0.868
_refine_diff_density_min -0.674
_refine_diff_density_rms 0.080
_refine_ls_extinction_coef .
_refine_ls_extinction_method none
_refine_ls_goodness_of_fit_ref 1.048
_refine_ls_hydrogen_treatment constr
_refine_ls_matrix_type full
_refine_ls_number_parameters 232
_refine_ls_number_reflns 3647
_refine_ls_number_restraints 0
_refine_ls_restrained_S_all 1.048
_refine_ls_R_factor_all 0.0562
_refine_ls_R_factor_gt 0.0456
_refine_ls_shift/su_max 0.000
_refine_ls_shift/su_mean 0.000
_refine_ls_structure_factor_coef Fsqd
_refine_ls_weighting_details 'w=1/[\s^2^(Fo^2^)+(0.0649P)^2^+2.1604P] where P=(Fo^2^+2Fc^2^)/3'
_refine_ls_weighting_scheme calc
_refine_ls_wR_factor_gt 0.1222
_refine_ls_wR_factor_ref 0.1298
_reflns_Friedel_coverage 0.000
_reflns_Friedel_fraction_full .
_reflns_Friedel_fraction_max .
_reflns_number_gt 3041
_reflns_number_total 3647
_reflns_threshold_expression 'I > 2\s(I)'
_cod_data_source_file suppl_ncrs-2015-0119_suppl.cif
_cod_data_source_block 1
_cod_depositor_comments
;
The following automatic conversions were performed:

data item '_exptl_absorpt_correction_type' value 'Multi-SCAN' was
changed to 'multi-scan' in accordance with the built-in table derived
from the CIF Core dictionary named 'cif_core.dic' version 2.4.5 last
updated on 2014-11-21.

Automatic conversion script
Id: cif_fix_values 8738 2021-04-28 16:35:53Z antanas 
;
_cod_original_sg_symbol_H-M 'P 21/c'
_cod_database_code 8106849
_shelx_space_group_comment
;
The symmetry employed for this shelxl refinement is uniquely defined
by the following loop, which should always be used as a source of
symmetry information in preference to the above space-group names.
They are only intended as comments.
;
_shelxl_version_number 2014-3

loop_
_space_group_symop_operation_xyz
'x, y, z'
'-x, y+1/2, -z+1/2'
'-x, -y, -z'
'x, -y-1/2, z-1/2'

loop_
_atom_site_label
_atom_site_type_symbol
_atom_site_fract_x
_atom_site_fract_y
_atom_site_fract_z
_atom_site_U_iso_or_equiv
_atom_site_adp_type
_atom_site_occupancy
_atom_site_site_symmetry_order
_atom_site_calc_flag
_atom_site_refinement_flags_posn
_atom_site_refinement_flags_adp
_atom_site_refinement_flags_occupancy
_atom_site_disorder_assembly
_atom_site_disorder_group
Co1 Co 0.5000 0.5000 0.5000 0.02290(15) Uani 1 2 d S . P . .
C1 C 1.0475(4) 0.0853(2) 0.5873(3) 0.0476(8) Uani 1 1 d . . . . .
H1A H 1.1426 0.0997 0.5620 0.057 Uiso 1 1 calc R U . . .
C2 C 0.8850(4) 0.10866(19) 0.5189(3) 0.0394(7) Uani 1 1 d . . . . .
H2A H 0.8702 0.1362 0.4478 0.047 Uiso 1 1 calc R U . . .
C3 C 0.7470(3) 0.08945(15) 0.5601(2) 0.0266(5) Uani 1 1 d . . . . .
C4 C 0.7702(4) 0.04670(17) 0.6636(3) 0.0342(6) Uani 1 1 d . . . . .
H4A H 0.6777 0.0337 0.6927 0.041 Uiso 1 1 calc R U . . .
C5 C 0.9372(5) 0.0239(2) 0.7225(3) 0.0423(7) Uani 1 1 d . . . . .
H5A H 0.9546 -0.0068 0.7906 0.051 Uiso 1 1 calc R U . . .
C6 C 0.5260(3) 0.21759(14) 0.4868(2) 0.0243(5) Uani 1 1 d . . . . .
C7 C 0.5810(4) 0.26212(16) 0.4058(3) 0.0308(6) Uani 1 1 d . . . . .
H7A H 0.6281 0.2399 0.3491 0.037 Uiso 1 1 calc R U . . .
C8 C 0.5636(4) 0.34061(16) 0.4120(3) 0.0318(6) Uani 1 1 d . . . . .
H8A H 0.5985 0.3710 0.3570 0.038 Uiso 1 1 calc R U . . .
C9 C 0.4472(4) 0.33110(15) 0.5707(3) 0.0296(6) Uani 1 1 d . . . . .
H9A H 0.4030 0.3547 0.6277 0.036 Uiso 1 1 calc R U . . .
C10 C 0.4563(4) 0.25146(15) 0.5701(3) 0.0290(6) Uani 1 1 d . . . . .
H10A H 0.4167 0.2221 0.6239 0.035 Uiso 1 1 calc R U . . .
N1 N 1.0742(4) 0.04367(17) 0.6867(3) 0.0445(7) Uani 1 1 d . . . . .
N2 N 0.4990(3) 0.37549(13) 0.4932(2) 0.0273(5) Uani 1 1 d . . . . .
O1 O 0.4191(3) 0.08358(11) 0.5369(2) 0.0361(5) Uani 1 1 d . . . . .
O2 O 0.5147(3) 0.09900(12) 0.35157(18) 0.0365(5) Uani 1 1 d . . . . .
S1 S 0.53450(8) 0.11583(3) 0.47671(6) 0.02516(17) Uani 1 1 d . . . . .
Cl1 Cl 0.98186(14) 0.72303(6) 0.24034(8) 0.0553(3) Uani 1 1 d . . . . .
O3 O 0.9167(13) 0.7284(4) 0.3365(7) 0.132(3) Uani 0.8 1 d . . P . .
O3' O 0.837(3) 0.7657(19) 0.267(4) 0.138(14) Uani 0.2 1 d . . P . .
O4 O 1.0885(8) 0.7838(3) 0.2244(5) 0.1006(16) Uani 0.8 1 d . . P . .
O4' O 0.888(4) 0.7954(9) 0.1834(18) 0.096(7) Uani 0.2 1 d . . P . .
O5 O 1.1173(9) 0.6652(5) 0.2830(7) 0.191(3) Uani 1 1 d . . . . .
O6 O 0.8866(6) 0.6875(4) 0.1404(5) 0.162(3) Uani 1 1 d . . . . .
O1W O 0.7500(3) 0.50287(11) 0.4748(2) 0.0372(5) Uani 1 1 d . . . . .
O2W O 0.3981(3) 0.49981(11) 0.31450(18) 0.0337(5) Uani 1 1 d . . . . .
O3W O 1.0025(3) 0.61392(13) 0.5178(2) 0.0465(6) Uani 1 1 d . . . . .
H2WA H 0.2898 0.4851 0.2745 0.070 Uiso 1 1 d R U . . .
H2WB H 0.4209 0.5340 0.2639 0.070 Uiso 1 1 d R U . . .
H1WA H 0.8139 0.4607 0.4742 0.070 Uiso 1 1 d R U . . .
H1WB H 0.8181 0.5436 0.4866 0.070 Uiso 1 1 d R U . . .
H3WA H 1.0253 0.6451 0.5813 0.070 Uiso 1 1 d R U . . .
H3WB H 1.0059 0.6543 0.4638 0.070 Uiso 1 1 d R U . . .

loop_
_atom_site_aniso_label
_atom_site_aniso_U_11
_atom_site_aniso_U_22
_atom_site_aniso_U_33
_atom_site_aniso_U_23
_atom_site_aniso_U_13
_atom_site_aniso_U_12
Co1 0.0225(3) 0.0194(2) 0.0267(3) -0.00052(18) 0.0067(2) -0.00140(17)
C1 0.0271(15) 0.057(2) 0.060(2) 0.0019(17) 0.0151(16) 0.0053(14)
C2 0.0315(16) 0.0451(17) 0.0438(17) 0.0086(14) 0.0141(14) 0.0037(13)
C3 0.0230(12) 0.0237(12) 0.0314(13) -0.0028(10) 0.0052(11) 0.0008(10)
C4 0.0329(15) 0.0348(15) 0.0340(15) 0.0017(12) 0.0077(12) -0.0010(12)
C5 0.0456(19) 0.0388(16) 0.0355(16) 0.0024(13) 0.0002(15) 0.0066(14)
C6 0.0234(12) 0.0199(11) 0.0281(13) -0.0022(9) 0.0049(10) -0.0001(9)
C7 0.0364(15) 0.0273(13) 0.0328(14) -0.0021(11) 0.0163(12) 0.0005(11)
C8 0.0393(16) 0.0262(13) 0.0346(14) 0.0010(11) 0.0177(13) -0.0025(11)
C9 0.0344(14) 0.0247(12) 0.0326(14) -0.0039(11) 0.0143(12) 0.0003(11)
C10 0.0354(15) 0.0233(12) 0.0308(13) 0.0006(10) 0.0137(12) -0.0008(11)
N1 0.0318(14) 0.0459(15) 0.0493(16) -0.0053(13) 0.0011(12) 0.0096(12)
N2 0.0288(11) 0.0225(11) 0.0300(11) -0.0012(9) 0.0076(10) -0.0005(8)
O1 0.0308(10) 0.0275(10) 0.0533(13) 0.0025(9) 0.0174(10) -0.0022(8)
O2 0.0425(12) 0.0303(10) 0.0328(11) -0.0073(8) 0.0047(9) 0.0044(9)
S1 0.0241(3) 0.0200(3) 0.0312(3) -0.0023(2) 0.0074(3) 0.0002(2)
Cl1 0.0707(6) 0.0539(5) 0.0436(5) -0.0046(4) 0.0197(4) -0.0136(4)
O3 0.241(10) 0.086(4) 0.123(5) 0.015(3) 0.139(6) 0.019(5)
O3' 0.085(15) 0.14(2) 0.23(4) -0.13(2) 0.12(2) -0.064(16)
O4 0.111(4) 0.092(3) 0.113(4) 0.014(3) 0.055(3) -0.033(3)
O4' 0.15(2) 0.053(9) 0.085(13) 0.035(9) 0.026(13) 0.011(11)
O5 0.152(6) 0.213(7) 0.182(6) 0.049(6) 0.005(5) 0.056(5)
O6 0.081(3) 0.237(7) 0.155(5) -0.121(5) 0.012(3) -0.015(3)
O1W 0.0269(10) 0.0313(10) 0.0560(14) -0.0038(9) 0.0161(10) -0.0024(8)
O2W 0.0325(11) 0.0379(11) 0.0271(10) 0.0042(8) 0.0023(9) -0.0098(8)
O3W 0.0490(14) 0.0341(12) 0.0570(15) 0.0004(10) 0.0159(12) -0.0045(10)

loop_
_atom_type_symbol
_atom_type_description
_atom_type_scat_dispersion_real
_atom_type_scat_dispersion_imag
_atom_type_scat_source
C C 0.0033 0.0016 'International Tables Vol C Tables 4.2.6.8 and 6.1.1.4'
H H 0.0000 0.0000 'International Tables Vol C Tables 4.2.6.8 and 6.1.1.4'
N N 0.0061 0.0033 'International Tables Vol C Tables 4.2.6.8 and 6.1.1.4'
O O 0.0106 0.0060 'International Tables Vol C Tables 4.2.6.8 and 6.1.1.4'
Co Co 0.3494 0.9721 'International Tables Vol C Tables 4.2.6.8 and 6.1.1.4'
S S 0.1246 0.1234 'International Tables Vol C Tables 4.2.6.8 and 6.1.1.4'
Cl Cl 0.1484 0.1585 'International Tables Vol C Tables 4.2.6.8 and 6.1.1.4'

loop_
_geom_angle_atom_site_label_1
_geom_angle_atom_site_label_2
_geom_angle_atom_site_label_3
_geom_angle
_geom_angle_site_symmetry_1
_geom_angle_site_symmetry_3
O2W Co1 O2W 180.0 3_666 .
O2W Co1 O1W 91.62(9) 3_666 .
O2W Co1 O1W 88.38(9) . .
O2W Co1 O1W 88.38(9) 3_666 3_666
O2W Co1 O1W 91.62(9) . 3_666
O1W Co1 O1W 180.0 . 3_666
O2W Co1 N2 92.03(8) 3_666 .
O2W Co1 N2 87.97(8) . .
O1W Co1 N2 90.73(8) . .
O1W Co1 N2 89.28(8) 3_666 .
O2W Co1 N2 87.97(8) 3_666 3_666
O2W Co1 N2 92.03(8) . 3_666
O1W Co1 N2 89.27(8) . 3_666
O1W Co1 N2 90.72(8) 3_666 3_666
N2 Co1 N2 180.0 . 3_666
N1 C1 C2 123.4(3) . .
N1 C1 H1A 118.3 . .
C2 C1 H1A 118.3 . .
C3 C2 C1 117.4(3) . .
C3 C2 H2A 121.3 . .
C1 C2 H2A 121.3 . .
C2 C3 C4 120.7(3) . .
C2 C3 S1 120.2(2) . .
C4 C3 S1 119.0(2) . .
C3 C4 C5 117.1(3) . .
C3 C4 H4A 121.5 . .
C5 C4 H4A 121.5 . .
N1 C5 C4 123.5(3) . .
N1 C5 H5A 118.2 . .
C4 C5 H5A 118.2 . .
C10 C6 C7 120.4(2) . .
C10 C6 S1 120.2(2) . .
C7 C6 S1 119.3(2) . .
C8 C7 C6 117.7(2) . .
C8 C7 H7A 121.2 . .
C6 C7 H7A 121.2 . .
N2 C8 C7 123.4(3) . .
N2 C8 H8A 118.3 . .
C7 C8 H8A 118.3 . .
N2 C9 C10 123.2(2) . .
N2 C9 H9A 118.4 . .
C10 C9 H9A 118.4 . .
C6 C10 C9 117.6(2) . .
C6 C10 H10A 121.2 . .
C9 C10 H10A 121.2 . .
C1 N1 C5 117.8(3) . .
C9 N2 C8 117.7(2) . .
C9 N2 Co1 123.54(18) . .
C8 N2 Co1 118.65(18) . .
O1 S1 O2 120.52(14) . .
O1 S1 C3 107.31(13) . .
O2 S1 C3 107.95(13) . .
O1 S1 C6 108.53(12) . .
O2 S1 C6 105.87(12) . .
C3 S1 C6 105.78(12) . .
O6 Cl1 O3 118.3(5) . .
O6 Cl1 O4 117.1(4) . .
O3 Cl1 O4 116.6(4) . .
O6 Cl1 O5 99.4(4) . .
O3 Cl1 O5 101.3(5) . .
O4 Cl1 O5 97.8(4) . .
O6 Cl1 O3' 96.6(11) . .
O3 Cl1 O3' 44.8(17) . .
O4 Cl1 O3' 101.3(11) . .
O5 Cl1 O3' 146.0(18) . .
O6 Cl1 O4' 85.2(9) . .
O3 Cl1 O4' 92.1(9) . .
O4 Cl1 O4' 64.4(10) . .
O5 Cl1 O4' 161.4(11) . .
O3' Cl1 O4' 49.5(17) . .
O3' O3 Cl1 73.8(11) . .
O3 O3' O4' 124(2) . .
O3 O3' Cl1 61.4(14) . .
O4' O3' Cl1 66.6(12) . .
Cl1 O4 O4' 61.2(6) . .
O3' O4' Cl1 63.9(16) . .
O3' O4' O4 104(2) . .
Cl1 O4' O4 54.3(8) . .
Co1 O1W H1WA 123.5 . .
Co1 O1W H1WB 124.8 . .
H1WA O1W H1WB 109.0 . .
Co1 O2W H2WA 125.1 . .
Co1 O2W H2WB 125.8 . .
H2WA O2W H2WB 101.7 . .
H3WA O3W H3WB 93.0 . .

loop_
_geom_bond_atom_site_label_1
_geom_bond_atom_site_label_2
_geom_bond_distance
_geom_bond_site_symmetry_2
Co1 O2W 2.069(2) 3_666
Co1 O2W 2.069(2) .
Co1 O1W 2.121(2) .
Co1 O1W 2.121(2) 3_666
Co1 N2 2.172(2) .
Co1 N2 2.172(2) 3_666
C1 N1 1.326(5) .
C1 C2 1.387(5) .
C1 H1A 0.9300 .
C2 C3 1.373(4) .
C2 H2A 0.9300 .
C3 C4 1.378(4) .
C3 S1 1.774(3) .
C4 C5 1.386(4) .
C4 H4A 0.9300 .
C5 N1 1.332(5) .
C5 H5A 0.9300 .
C6 C10 1.379(4) .
C6 C7 1.384(4) .
C6 S1 1.780(3) .
C7 C8 1.379(4) .
C7 H7A 0.9300 .
C8 N2 1.343(4) .
C8 H8A 0.9300 .
C9 N2 1.338(4) .
C9 C10 1.391(4) .
C9 H9A 0.9300 .
C10 H10A 0.9300 .
O1 S1 1.427(2) .
O2 S1 1.441(2) .
Cl1 O6 1.345(4) .
Cl1 O3 1.362(6) .
Cl1 O4 1.410(4) .
Cl1 O5 1.466(7) .
Cl1 O3' 1.49(2) .
Cl1 O4' 1.522(17) .
O3 O3' 1.09(4) .
O3' O4' 1.26(4) .
O4 O4' 1.57(3) .
O1W H1WA 0.8997 .
O1W H1WB 0.8848 .
O2W H2WA 0.9027 .
O2W H2WB 0.8911 .
O3W H3WA 0.8899 .
O3W H3WB 0.9462 .

loop_
_geom_torsion_atom_site_label_1
_geom_torsion_atom_site_label_2
_geom_torsion_atom_site_label_3
_geom_torsion_atom_site_label_4
_geom_torsion
_geom_torsion_site_symmetry_1
_geom_torsion_site_symmetry_2
_geom_torsion_site_symmetry_3
_geom_torsion_site_symmetry_4
N1 C1 C2 C3 2.5(5) . . . .
C1 C2 C3 C4 -1.9(5) . . . .
C1 C2 C3 S1 -179.0(3) . . . .
C2 C3 C4 C5 -0.5(4) . . . .
S1 C3 C4 C5 176.7(2) . . . .
C3 C4 C5 N1 2.7(5) . . . .
C10 C6 C7 C8 0.1(4) . . . .
S1 C6 C7 C8 176.5(2) . . . .
C6 C7 C8 N2 1.0(5) . . . .
C7 C6 C10 C9 -1.3(4) . . . .
S1 C6 C10 C9 -177.6(2) . . . .
N2 C9 C10 C6 1.5(4) . . . .
C2 C1 N1 C5 -0.5(5) . . . .
C4 C5 N1 C1 -2.2(5) . . . .
C10 C9 N2 C8 -0.5(4) . . . .
C10 C9 N2 Co1 -176.2(2) . . . .
C7 C8 N2 C9 -0.9(4) . . . .
C7 C8 N2 Co1 175.1(2) . . . .
C2 C3 S1 O1 176.0(2) . . . .
C4 C3 S1 O1 -1.3(3) . . . .
C2 C3 S1 O2 44.6(3) . . . .
C4 C3 S1 O2 -132.6(2) . . . .
C2 C3 S1 C6 -68.3(3) . . . .
C4 C3 S1 C6 114.4(2) . . . .
C10 C6 S1 O1 16.7(3) . . . .
C7 C6 S1 O1 -159.6(2) . . . .
C10 C6 S1 O2 147.4(2) . . . .
C7 C6 S1 O2 -28.9(3) . . . .
C10 C6 S1 C3 -98.2(2) . . . .
C7 C6 S1 C3 85.5(2) . . . .
O6 Cl1 O3 O3' -69.1(13) . . . .
O4 Cl1 O3 O3' 78.9(14) . . . .
O5 Cl1 O3 O3' -176.3(13) . . . .
O4' Cl1 O3 O3' 16.6(15) . . . .
Cl1 O3 O3' O4' -25(2) . . . .
O6 Cl1 O3' O3 124.2(11) . . . .
O4 Cl1 O3' O3 -116.5(11) . . . .
O5 Cl1 O3' O3 6(2) . . . .
O4' Cl1 O3' O3 -158(2) . . . .
O6 Cl1 O3' O4' -77.9(14) . . . .
O3 Cl1 O3' O4' 158(2) . . . .
O4 Cl1 O3' O4' 41.5(16) . . . .
O5 Cl1 O3' O4' 164.4(15) . . . .
O6 Cl1 O4 O4' 69.6(10) . . . .
O3 Cl1 O4 O4' -78.8(10) . . . .
O5 Cl1 O4 O4' 174.3(10) . . . .
O3' Cl1 O4 O4' -33.9(17) . . . .
O3 O3' O4' Cl1 23(2) . . . .
O3 O3' O4' O4 -14(3) . . . .
Cl1 O3' O4' O4 -37.2(10) . . . .
O6 Cl1 O4' O3' 102.9(15) . . . .
O3 Cl1 O4' O3' -15.4(15) . . . .
O4 Cl1 O4' O3' -134.0(16) . . . .
O5 Cl1 O4' O3' -152(2) . . . .
O6 Cl1 O4' O4 -123.1(6) . . . .
O3 Cl1 O4' O4 118.6(6) . . . .
O5 Cl1 O4' O4 -18(3) . . . .
O3' Cl1 O4' O4 134.0(16) . . . .
Cl1 O4 O4' O3' 41.9(13) . . . .
